data_2206354
loop_
_publ_author_name
'Tooke, Duncan M.'
'Wilting, Jos'
'Vogt, Dieter'
'Spek, Anthony L.'

_publ_section_title
;
 2-(Diphenylphosphino)phenyl 2-(diphenylphosphinoyl)phenyl ether
;
_journal_issue 8
_journal_name_full 'Acta Crystallographica Section E'
_journal_page_first o2406
_journal_page_last o2407
_journal_paper_doi 10.1107/S1600536805020805
_journal_volume 61
_journal_year 2005
_chemical_formula_iupac 'C36 H28 O2 P2'
_chemical_formula_moiety 'C36 H28 O2 P2'
_chemical_formula_sum 'C36 H28 O2 P2'
_chemical_formula_weight 554.52
_chemical_name_common '(oxydi-2,1-phenylen)bis(phenylphosphine) oxide'
_chemical_name_systematic
;
2-(Diphenylphosphino)phenyl 2-(diphenylphosphinoyl)phenyl ether
;
_space_group_IT_number 2
_symmetry_cell_setting triclinic
_symmetry_space_group_name_Hall '-P 1'
_symmetry_space_group_name_H-M 'P -1'
_atom_sites_solution_hydrogens geom
_atom_sites_solution_primary direct
_atom_sites_solution_secondary difmap
_audit_creation_method SHELXL-97
_cell_angle_alpha 75.785(4)
_cell_angle_beta 83.778(6)
_cell_angle_gamma 85.529(6)
_cell_formula_units_Z 2
_cell_length_a 9.9316(7)
_cell_length_b 10.2786(5)
_cell_length_c 14.5778(10)
_cell_measurement_reflns_used 152
_cell_measurement_temperature 150(2)
_cell_measurement_theta_max 21.911
_cell_measurement_theta_min 4.260
_cell_volume 1432.05(16)
_computing_cell_refinement 'DIRAX (Duisenberg, 1992)'
_computing_data_collection 'COLLECT (Hooft, 1998)'
_computing_data_reduction 'EvalCCD (Duisenberg <i>et al.</i>, 2003)'
_computing_molecular_graphics 'PLATON (Spek, 2003)'
_computing_publication_material PLATON
_computing_structure_refinement 'SHELXL97 (Sheldrick, 1997)'
_computing_structure_solution 'SHELXS86 (Sheldrick, 1985)'
_diffrn_ambient_temperature 150(2)
_diffrn_measured_fraction_theta_full 0.996
_diffrn_measured_fraction_theta_max 0.996
_diffrn_measurement_device_type 'Nonius KappaCCD'
_diffrn_measurement_method '\w and \f'
_diffrn_radiation_monochromator graphite
_diffrn_radiation_source 'rotating anode'
_diffrn_radiation_type MoK\a
_diffrn_radiation_wavelength 0.71073
_diffrn_reflns_av_R_equivalents 0.0444
_diffrn_reflns_av_sigmaI/netI 0.0324
_diffrn_reflns_limit_h_max 12
_diffrn_reflns_limit_h_min -12
_diffrn_reflns_limit_k_max 13
_diffrn_reflns_limit_k_min -13
_diffrn_reflns_limit_l_max 18
_diffrn_reflns_limit_l_min -18
_diffrn_reflns_number 26296
_diffrn_reflns_theta_full 27.45
_diffrn_reflns_theta_max 27.45
_diffrn_reflns_theta_min 2.05
_exptl_absorpt_coefficient_mu 0.184
_exptl_absorpt_correction_type none
_exptl_crystal_colour colourless
_exptl_crystal_density_diffrn 1.286
_exptl_crystal_density_method 'not measured'
_exptl_crystal_description block
_exptl_crystal_F_000 580
_exptl_crystal_size_max 0.3
_exptl_crystal_size_mid 0.3
_exptl_crystal_size_min 0.15
_refine_diff_density_max 0.309
_refine_diff_density_min -0.331
_refine_ls_extinction_method none
_refine_ls_goodness_of_fit_ref 1.037
_refine_ls_hydrogen_treatment constr
_refine_ls_matrix_type full
_refine_ls_number_parameters 361
_refine_ls_number_reflns 6527
_refine_ls_number_restraints 0
_refine_ls_restrained_S_all 1.037
_refine_ls_R_factor_all 0.0562
_refine_ls_R_factor_gt 0.0389
_refine_ls_shift/su_max 0.001
_refine_ls_shift/su_mean 0.000
_refine_ls_structure_factor_coef Fsqd
_refine_ls_weighting_details 'calc w = 1/[\s^2^(Fo^2^)+(0.0396P)^2^+0.7162P] where P = (Fo^2^+2Fc^2^)/3'
_refine_ls_weighting_scheme calc
_refine_ls_wR_factor_gt 0.0899
_refine_ls_wR_factor_ref 0.0983
_reflns_number_gt 5195
_reflns_number_total 6527
_reflns_threshold_expression I>2\s(I)
_cod_data_source_file bt6691.cif
_cod_data_source_block I
_cod_database_code 2206354
_cod_database_fobs_code 2206354

loop_
_symmetry_equiv_pos_as_xyz
'x, y, z'
'-x, -y, -z'

loop_
_atom_site_label
_atom_site_fract_x
_atom_site_fract_y
_atom_site_fract_z
_atom_site_U_iso_or_equiv
_atom_site_adp_type
_atom_site_calc_flag
_atom_site_refinement_flags
_atom_site_occupancy
_atom_site_type_symbol
P1 1.14832(4) 0.14552(4) 0.21312(3) 0.02370(10) Uani d . 1 P
P2 0.77095(4) 0.48936(4) 0.22770(3) 0.02243(10) Uani d . 1 P
O1 0.99115(11) 0.33879(10) 0.31966(7) 0.0238(2) Uani d . 1 O
O2 1.24801(13) 0.03883(12) 0.19261(9) 0.0363(3) Uani d . 1 O
C1 1.13276(15) 0.14004(15) 0.33882(11) 0.0236(3) Uani d . 1 C
C2 1.06705(15) 0.24046(15) 0.37842(11) 0.0239(3) Uani d . 1 C
C3 1.06784(17) 0.23695(17) 0.47384(11) 0.0307(4) Uani d . 1 C
H3 1.0222 0.3064 0.4998 0.037 Uiso calc R 1 H
C4 1.13656(19) 0.13002(18) 0.53090(12) 0.0356(4) Uani d . 1 C
H4 1.1393 0.1271 0.5963 0.043 Uiso calc R 1 H
C5 1.20085(18) 0.02802(18) 0.49396(12) 0.0355(4) Uani d . 1 C
H5 1.2461 -0.0455 0.5341 0.043 Uiso calc R 1 H
C6 1.19958(17) 0.03264(16) 0.39860(12) 0.0299(4) Uani d . 1 C
H6 1.2445 -0.0377 0.3734 0.036 Uiso calc R 1 H
C7 0.91051(15) 0.56190(15) 0.26666(11) 0.0233(3) Uani d . 1 C
C8 1.01413(15) 0.47382(15) 0.30720(10) 0.0225(3) Uani d . 1 C
C9 1.13325(17) 0.51863(17) 0.32537(12) 0.0307(4) Uani d . 1 C
H9 1.2016 0.4569 0.3542 0.037 Uiso calc R 1 H
C10 1.15146(19) 0.65562(18) 0.30080(14) 0.0387(4) Uani d . 1 C
H10 1.2337 0.6880 0.3120 0.046 Uiso calc R 1 H
C11 1.0516(2) 0.74525(18) 0.26032(14) 0.0385(4) Uani d . 1 C
H11 1.0652 0.8389 0.2437 0.046 Uiso calc R 1 H
C12 0.93187(18) 0.69883(16) 0.24400(12) 0.0310(4) Uani d . 1 C
H12 0.8629 0.7613 0.2169 0.037 Uiso calc R 1 H
C13 0.98385(17) 0.12959(15) 0.17745(11) 0.0264(3) Uani d . 1 C
C14 0.86773(18) 0.11224(17) 0.23939(13) 0.0339(4) Uani d . 1 C
H14 0.8704 0.1172 0.3034 0.041 Uiso calc R 1 H
C15 0.7472(2) 0.0876(2) 0.20845(16) 0.0462(5) Uani d . 1 C
H15 0.6679 0.0735 0.2516 0.055 Uiso calc R 1 H
C16 0.7426(2) 0.08371(19) 0.11491(17) 0.0500(5) Uani d . 1 C
H16 0.6598 0.0674 0.0937 0.060 Uiso calc R 1 H
C17 0.8569(2) 0.10313(19) 0.05232(15) 0.0468(5) Uani d . 1 C
H17 0.8527 0.1014 -0.0122 0.056 Uiso calc R 1 H
C18 0.9774(2) 0.12505(17) 0.08293(13) 0.0373(4) Uani d . 1 C
H18 1.0567 0.1372 0.0397 0.045 Uiso calc R 1 H
C19 1.20083(16) 0.31102(15) 0.15320(10) 0.0241(3) Uani d . 1 C
C20 1.33710(18) 0.33438(18) 0.15136(12) 0.0327(4) Uani d . 1 C
H20 1.3981 0.2639 0.1798 0.039 Uiso calc R 1 H
C21 1.3843(2) 0.4601(2) 0.10820(13) 0.0424(5) Uani d . 1 C
H21 1.4774 0.4760 0.1075 0.051 Uiso calc R 1 H
C22 1.2960(2) 0.56249(19) 0.06610(13) 0.0397(4) Uani d . 1 C
H22 1.3285 0.6487 0.0366 0.048 Uiso calc R 1 H
C23 1.16100(19) 0.53998(17) 0.06673(12) 0.0329(4) Uani d . 1 C
H23 1.1008 0.6105 0.0373 0.040 Uiso calc R 1 H
C24 1.11256(16) 0.41436(15) 0.11031(11) 0.0253(3) Uani d . 1 C
H24 1.0193 0.3991 0.1108 0.030 Uiso calc R 1 H
C25 0.65972(15) 0.63814(15) 0.18702(11) 0.0237(3) Uani d . 1 C
C26 0.57129(18) 0.69808(17) 0.24689(12) 0.0341(4) Uani d . 1 C
H26 0.5696 0.6643 0.3138 0.041 Uiso calc R 1 H
C27 0.48547(17) 0.80659(17) 0.21006(13) 0.0355(4) Uani d . 1 C
H27 0.4259 0.8473 0.2517 0.043 Uiso calc R 1 H
C28 0.48615(17) 0.85587(16) 0.11316(13) 0.0326(4) Uani d . 1 C
H28 0.4253 0.9286 0.0880 0.039 Uiso calc R 1 H
C29 0.57526(19) 0.79923(17) 0.05313(12) 0.0338(4) Uani d . 1 C
H29 0.5779 0.8347 -0.0136 0.041 Uiso calc R 1 H
C30 0.66140(17) 0.69033(16) 0.08988(11) 0.0272(3) Uani d . 1 C
H30 0.7221 0.6512 0.0479 0.033 Uiso calc R 1 H
C31 0.67551(16) 0.40652(15) 0.33870(11) 0.0249(3) Uani d . 1 C
C32 0.69619(19) 0.4159(2) 0.42870(12) 0.0395(4) Uani d . 1 C
H32 0.7658 0.4691 0.4373 0.047 Uiso calc R 1 H
C33 0.6157(2) 0.3480(3) 0.50674(14) 0.0528(6) Uani d . 1 C
H33 0.6308 0.3552 0.5685 0.063 Uiso calc R 1 H
C34 0.5149(2) 0.2709(2) 0.49633(14) 0.0463(5) Uani d . 1 C
H34 0.4611 0.2239 0.5504 0.056 Uiso calc R 1 H
C35 0.4924(2) 0.2620(2) 0.40757(15) 0.0501(5) Uani d . 1 C
H35 0.4209 0.2108 0.3993 0.060 Uiso calc R 1 H
C36 0.5740(2) 0.3277(2) 0.32935(13) 0.0415(5) Uani d . 1 C
H36 0.5597 0.3183 0.2680 0.050 Uiso calc R 1 H

loop_
_atom_site_aniso_label
_atom_site_aniso_U_11
_atom_site_aniso_U_22
_atom_site_aniso_U_33
_atom_site_aniso_U_12
_atom_site_aniso_U_13
_atom_site_aniso_U_23
P1 0.0250(2) 0.01848(19) 0.0251(2) 0.00334(15) -0.00229(16) -0.00186(15)
P2 0.0213(2) 0.0221(2) 0.02225(19) 0.00378(15) -0.00341(15) -0.00300(15)
O1 0.0230(5) 0.0186(5) 0.0279(6) 0.0030(4) -0.0069(4) -0.0009(4)
O2 0.0384(7) 0.0280(6) 0.0399(7) 0.0113(5) -0.0021(5) -0.0076(5)
C1 0.0199(7) 0.0213(7) 0.0253(7) -0.0008(6) -0.0021(6) 0.0025(6)
C2 0.0206(7) 0.0216(7) 0.0254(8) -0.0001(6) -0.0033(6) 0.0025(6)
C3 0.0327(9) 0.0305(9) 0.0261(8) 0.0015(7) -0.0006(7) -0.0030(7)
C4 0.0388(10) 0.0400(10) 0.0228(8) -0.0020(8) -0.0051(7) 0.0037(7)
C5 0.0345(9) 0.0322(9) 0.0304(9) 0.0028(7) -0.0068(7) 0.0105(7)
C6 0.0278(8) 0.0234(8) 0.0323(9) 0.0038(6) -0.0033(7) 0.0036(7)
C7 0.0225(8) 0.0234(8) 0.0230(7) 0.0019(6) -0.0017(6) -0.0048(6)
C8 0.0243(8) 0.0197(7) 0.0217(7) -0.0003(6) -0.0003(6) -0.0028(6)
C9 0.0278(9) 0.0303(9) 0.0323(9) -0.0004(7) -0.0077(7) -0.0024(7)
C10 0.0371(10) 0.0348(10) 0.0455(11) -0.0122(8) -0.0113(8) -0.0055(8)
C11 0.0486(11) 0.0220(8) 0.0448(10) -0.0069(8) -0.0092(9) -0.0042(7)
C12 0.0354(9) 0.0216(8) 0.0345(9) 0.0036(7) -0.0063(7) -0.0041(7)
C13 0.0320(9) 0.0141(7) 0.0314(8) -0.0004(6) -0.0074(7) -0.0008(6)
C14 0.0339(9) 0.0286(9) 0.0366(9) -0.0066(7) -0.0066(8) 0.0000(7)
C15 0.0355(10) 0.0392(11) 0.0607(13) -0.0128(8) -0.0096(9) 0.0001(9)
C16 0.0539(13) 0.0324(10) 0.0678(14) -0.0083(9) -0.0317(11) -0.0068(10)
C17 0.0631(14) 0.0356(10) 0.0479(12) -0.0017(9) -0.0253(11) -0.0134(9)
C18 0.0493(11) 0.0277(9) 0.0364(10) 0.0000(8) -0.0084(8) -0.0090(7)
C19 0.0273(8) 0.0247(8) 0.0187(7) -0.0015(6) 0.0008(6) -0.0032(6)
C20 0.0299(9) 0.0385(10) 0.0276(8) -0.0049(7) -0.0045(7) -0.0018(7)
C21 0.0367(10) 0.0522(12) 0.0371(10) -0.0198(9) -0.0057(8) -0.0023(9)
C22 0.0540(12) 0.0325(10) 0.0304(9) -0.0193(9) -0.0019(8) 0.0009(7)
C23 0.0455(11) 0.0248(8) 0.0256(8) -0.0017(7) -0.0030(7) -0.0008(7)
C24 0.0265(8) 0.0241(8) 0.0236(8) -0.0008(6) 0.0001(6) -0.0038(6)
C25 0.0200(7) 0.0235(8) 0.0250(7) 0.0033(6) -0.0024(6) -0.0023(6)
C26 0.0336(9) 0.0338(9) 0.0277(8) 0.0088(7) 0.0045(7) 0.0000(7)
C27 0.0275(9) 0.0290(9) 0.0446(10) 0.0053(7) 0.0053(8) -0.0043(8)
C28 0.0275(9) 0.0219(8) 0.0453(10) 0.0036(7) -0.0111(7) -0.0001(7)
C29 0.0436(10) 0.0266(8) 0.0287(8) 0.0022(7) -0.0113(8) 0.0003(7)
C30 0.0302(9) 0.0260(8) 0.0237(8) 0.0021(6) -0.0018(6) -0.0041(6)
C31 0.0230(8) 0.0234(8) 0.0247(8) 0.0040(6) -0.0040(6) 0.0000(6)
C32 0.0321(10) 0.0587(12) 0.0290(9) -0.0111(9) -0.0029(7) -0.0105(8)
C33 0.0425(12) 0.0885(17) 0.0248(9) -0.0150(11) -0.0018(8) -0.0058(10)
C34 0.0389(11) 0.0553(13) 0.0355(10) -0.0079(9) 0.0046(8) 0.0047(9)
C35 0.0463(12) 0.0571(13) 0.0454(12) -0.0261(10) -0.0011(9) -0.0036(10)
C36 0.0430(11) 0.0505(12) 0.0314(9) -0.0177(9) -0.0055(8) -0.0048(8)

loop_
_atom_type_symbol
_atom_type_description
_atom_type_scat_dispersion_real
_atom_type_scat_dispersion_imag
_atom_type_scat_source
C C 0.0033 0.0016 'International Tables Vol C Tables 4.2.6.8 and 6.1.1.4'
H H 0.0000 0.0000 'International Tables Vol C Tables 4.2.6.8 and 6.1.1.4'
O O 0.0106 0.0060 'International Tables Vol C Tables 4.2.6.8 and 6.1.1.4'
P P 0.1023 0.0942 'International Tables Vol C Tables 4.2.6.8 and 6.1.1.4'

loop_
_geom_angle_atom_site_label_1
_geom_angle_atom_site_label_2
_geom_angle_atom_site_label_3
_geom_angle
O2 P1 C13 112.17(8)
O2 P1 C19 112.04(7)
C13 P1 C19 107.19(7)
O2 P1 C1 110.00(7)
C13 P1 C1 109.09(7)
C19 P1 C1 106.12(7)
C7 P2 C25 101.72(7)
C7 P2 C31 104.08(7)
C25 P2 C31 101.28(7)
C2 O1 C8 120.60(12)
C2 C1 C6 118.10(15)
C2 C1 P1 124.06(11)
C6 C1 P1 117.66(12)
C3 C2 O1 121.20(14)
C3 C2 C1 121.79(14)
O1 C2 C1 116.81(13)
C2 C3 C4 118.67(16)
C2 C3 H3 120.7
C4 C3 H3 120.7
C5 C4 C3 120.84(16)
C5 C4 H4 119.6
C3 C4 H4 119.6
C4 C5 C6 120.00(15)
C4 C5 H5 120.0
C6 C5 H5 120.0
C5 C6 C1 120.59(16)
C5 C6 H6 119.7
C1 C6 H6 119.7
C12 C7 C8 117.52(15)
C12 C7 P2 123.92(12)
C8 C7 P2 117.60(11)
C9 C8 O1 123.34(14)
C9 C8 C7 122.16(14)
O1 C8 C7 114.28(13)
C8 C9 C10 118.63(15)
C8 C9 H9 120.7
C10 C9 H9 120.7
C11 C10 C9 120.71(17)
C11 C10 H10 119.6
C9 C10 H10 119.6
C10 C11 C12 119.93(16)
C10 C11 H11 120.0
C12 C11 H11 120.0
C11 C12 C7 121.02(15)
C11 C12 H12 119.5
C7 C12 H12 119.5
C14 C13 C18 119.19(16)
C14 C13 P1 123.59(13)
C18 C13 P1 117.06(13)
C13 C14 C15 120.15(18)
C13 C14 H14 119.9
C15 C14 H14 119.9
C16 C15 C14 119.9(2)
C16 C15 H15 120.1
C14 C15 H15 120.1
C17 C16 C15 120.44(19)
C17 C16 H16 119.8
C15 C16 H16 119.8
C16 C17 C18 119.99(19)
C16 C17 H17 120.0
C18 C17 H17 120.0
C17 C18 C13 120.31(19)
C17 C18 H18 119.8
C13 C18 H18 119.8
C20 C19 C24 119.51(15)
C20 C19 P1 116.99(12)
C24 C19 P1 123.49(12)
C21 C20 C19 120.21(17)
C21 C20 H20 119.9
C19 C20 H20 119.9
C22 C21 C20 119.98(17)
C22 C21 H21 120.0
C20 C21 H21 120.0
C23 C22 C21 120.26(16)
C23 C22 H22 119.9
C21 C22 H22 119.9
C22 C23 C24 120.17(16)
C22 C23 H23 119.9
C24 C23 H23 119.9
C23 C24 C19 119.87(16)
C23 C24 H24 120.1
C19 C24 H24 120.1
C30 C25 C26 118.57(14)
C30 C25 P2 117.17(12)
C26 C25 P2 124.21(12)
C27 C26 C25 120.61(16)
C27 C26 H26 119.7
C25 C26 H26 119.7
C28 C27 C26 120.25(16)
C28 C27 H27 119.9
C26 C27 H27 119.9
C29 C28 C27 119.71(15)
C29 C28 H28 120.1
C27 C28 H28 120.1
C28 C29 C30 120.13(15)
C28 C29 H29 119.9
C30 C29 H29 119.9
C25 C30 C29 120.69(15)
C25 C30 H30 119.7
C29 C30 H30 119.7
C32 C31 C36 118.12(16)
C32 C31 P2 126.20(13)
C36 C31 P2 115.68(12)
C31 C32 C33 120.12(18)
C31 C32 H32 119.9
C33 C32 H32 119.9
C34 C33 C32 121.11(19)
C34 C33 H33 119.4
C32 C33 H33 119.4
C35 C34 C33 119.35(18)
C35 C34 H34 120.3
C33 C34 H34 120.3
C34 C35 C36 119.85(19)
C34 C35 H35 120.1
C36 C35 H35 120.1
C31 C36 C35 121.42(18)
C31 C36 H36 119.3
C35 C36 H36 119.3

loop_
_geom_bond_atom_site_label_1
_geom_bond_atom_site_label_2
_geom_bond_distance
P1 O2 1.4832(12)
P1 C13 1.7980(17)
P1 C19 1.7996(16)
P1 C1 1.8096(16)
P2 C7 1.8274(16)
P2 C25 1.8287(15)
P2 C31 1.8325(16)
O1 C2 1.3855(17)
O1 C8 1.3885(18)
C1 C2 1.389(2)
C1 C6 1.399(2)
C2 C3 1.383(2)
C3 C4 1.387(2)
C3 H3 0.9500
C4 C5 1.377(3)
C4 H4 0.9500
C5 C6 1.381(2)
C5 H5 0.9500
C6 H6 0.9500
C7 C12 1.392(2)
C7 C8 1.397(2)
C8 C9 1.376(2)
C9 C10 1.386(2)
C9 H9 0.9500
C10 C11 1.377(3)
C10 H10 0.9500
C11 C12 1.380(2)
C11 H11 0.9500
C12 H12 0.9500
C13 C14 1.380(2)
C13 C18 1.399(2)
C14 C15 1.385(3)
C14 H14 0.9500
C15 C16 1.380(3)
C15 H15 0.9500
C16 C17 1.372(3)
C16 H16 0.9500
C17 C18 1.375(3)
C17 H17 0.9500
C18 H18 0.9500
C19 C20 1.389(2)
C19 C24 1.391(2)
C20 C21 1.385(3)
C20 H20 0.9500
C21 C22 1.382(3)
C21 H21 0.9500
C22 C23 1.377(3)
C22 H22 0.9500
C23 C24 1.389(2)
C23 H23 0.9500
C24 H24 0.9500
C25 C30 1.384(2)
C25 C26 1.388(2)
C26 C27 1.384(2)
C26 H26 0.9500
C27 C28 1.378(3)
C27 H27 0.9500
C28 C29 1.375(3)
C28 H28 0.9500
C29 C30 1.388(2)
C29 H29 0.9500
C30 H30 0.9500
C31 C32 1.377(2)
C31 C36 1.380(2)
C32 C33 1.386(3)
C32 H32 0.9500
C33 C34 1.368(3)
C33 H33 0.9500
C34 C35 1.362(3)
C34 H34 0.9500
C35 C36 1.386(3)
C35 H35 0.9500
C36 H36 0.9500

loop_
_geom_hbond_atom_site_label_D
_geom_hbond_atom_site_label_H
_geom_hbond_atom_site_label_A
_geom_hbond_site_symmetry_A
_geom_hbond_distance_DH
_geom_hbond_distance_HA
_geom_hbond_distance_DA
_geom_hbond_angle_DHA
_geom_hbond_publ_flag
C6 H6 O2 . 0.95 2.56 2.975(2) 107 yes
C27 H27 O2 1_465 0.95 2.59 3.206(2) 123 yes
C28 H28 O2 1_465 0.95 2.58 3.202(2) 123 yes

loop_
_geom_torsion_atom_site_label_1
_geom_torsion_atom_site_label_2
_geom_torsion_atom_site_label_3
_geom_torsion_atom_site_label_4
_geom_torsion
O2 P1 C1 C2 167.89(13)
C13 P1 C1 C2 -68.68(15)
C19 P1 C1 C2 46.51(15)
O2 P1 C1 C6 -7.27(15)
C13 P1 C1 C6 116.16(13)
C19 P1 C1 C6 -128.66(13)
C8 O1 C2 C3 59.6(2)
C8 O1 C2 C1 -125.54(15)
C6 C1 C2 C3 0.7(2)
P1 C1 C2 C3 -174.41(13)
C6 C1 C2 O1 -174.09(13)
P1 C1 C2 O1 10.8(2)
O1 C2 C3 C4 174.72(15)
C1 C2 C3 C4 0.1(2)
C2 C3 C4 C5 -1.1(3)
C3 C4 C5 C6 1.2(3)
C4 C5 C6 C1 -0.3(3)
C2 C1 C6 C5 -0.6(2)
P1 C1 C6 C5 174.82(13)
C25 P2 C7 C12 -14.39(15)
C31 P2 C7 C12 -119.34(14)
C25 P2 C7 C8 177.08(12)
C31 P2 C7 C8 72.13(13)
C2 O1 C8 C9 20.7(2)
C2 O1 C8 C7 -164.63(13)
C12 C7 C8 C9 0.5(2)
P2 C7 C8 C9 169.78(12)
C12 C7 C8 O1 -174.28(13)
P2 C7 C8 O1 -5.00(17)
O1 C8 C9 C10 173.05(15)
C7 C8 C9 C10 -1.3(2)
C8 C9 C10 C11 0.9(3)
C9 C10 C11 C12 0.1(3)
C10 C11 C12 C7 -0.9(3)
C8 C7 C12 C11 0.6(2)
P2 C7 C12 C11 -167.96(14)
O2 P1 C13 C14 120.44(14)
C19 P1 C13 C14 -116.19(14)
C1 P1 C13 C14 -1.70(16)
O2 P1 C13 C18 -54.78(14)
C19 P1 C13 C18 68.60(14)
C1 P1 C13 C18 -176.91(12)
C18 C13 C14 C15 1.4(2)
P1 C13 C14 C15 -173.69(14)
C13 C14 C15 C16 -1.6(3)
C14 C15 C16 C17 0.4(3)
C15 C16 C17 C18 0.8(3)
C16 C17 C18 C13 -0.9(3)
C14 C13 C18 C17 -0.2(2)
P1 C13 C18 C17 175.24(14)
O2 P1 C19 C20 -41.16(15)
C13 P1 C19 C20 -164.62(13)
C1 P1 C19 C20 78.91(14)
O2 P1 C19 C24 139.35(13)
C13 P1 C19 C24 15.90(15)
C1 P1 C19 C24 -100.58(14)
C24 C19 C20 C21 0.8(2)
P1 C19 C20 C21 -178.69(14)
C19 C20 C21 C22 -0.5(3)
C20 C21 C22 C23 -0.1(3)
C21 C22 C23 C24 0.5(3)
C22 C23 C24 C19 -0.2(2)
C20 C19 C24 C23 -0.5(2)
P1 C19 C24 C23 179.02(12)
C7 P2 C25 C30 102.68(14)
C31 P2 C25 C30 -150.18(13)
C7 P2 C25 C26 -79.74(16)
C31 P2 C25 C26 27.40(17)
C30 C25 C26 C27 0.8(3)
P2 C25 C26 C27 -176.72(14)
C25 C26 C27 C28 0.5(3)
C26 C27 C28 C29 -1.9(3)
C27 C28 C29 C30 1.9(3)
C26 C25 C30 C29 -0.8(3)
P2 C25 C30 C29 176.93(13)
C28 C29 C30 C25 -0.6(3)
C7 P2 C31 C32 8.32(17)
C25 P2 C31 C32 -96.96(16)
C7 P2 C31 C36 -171.61(14)
C25 P2 C31 C36 83.11(15)
C36 C31 C32 C33 -0.4(3)
P2 C31 C32 C33 179.71(16)
C31 C32 C33 C34 0.0(3)
C32 C33 C34 C35 -0.7(4)
C33 C34 C35 C36 1.8(3)
C32 C31 C36 C35 1.5(3)
P2 C31 C36 C35 -178.58(17)
C34 C35 C36 C31 -2.3(3)

loop_
_cod_related_entry_id
_cod_related_entry_database
_cod_related_entry_code
1 ChemSpider 21129171
